data_9014433
loop_
_publ_author_name
'Hansen, S.'
'Faelth, L.'

_publ_section_title
;
 X-ray study of the nepheline hydrate I structure
;
_journal_name_full Zeolites
_journal_page_first 162
_journal_page_last 166
_journal_paper_doi 10.1016/S0144-2449(82)80046-8
_journal_volume 2
_journal_year 1982
_chemical_compound_source Synthetic
_chemical_formula_sum 'Al3 Na3 O13.8 Si3'
_chemical_name_mineral Fabriesite
_space_group_IT_number 33
_symmetry_space_group_name_Hall 'P 2c -2n'
_symmetry_space_group_name_H-M 'P n a 21'
_cell_angle_alpha 90
_cell_angle_beta 90
_cell_angle_gamma 90
_cell_length_a 16.426
_cell_length_b 15.014
_cell_length_c 5.2235
_cell_formula_units_Z 4
_cell_volume 1288.219
_database_code_amcsd 0019785
_exptl_crystal_density_diffrn 2.346
_cod_original_formula_sum 'Na3 Al3 Si3 O13.8'
_cod_database_code 9014433

loop_
_space_group_symop_operation_xyz
x,y,z
1/2+x,1/2-y,z
1/2-x,1/2+y,1/2+z
-x,-y,1/2+z

loop_
_atom_site_aniso_label
_atom_site_aniso_U_11
_atom_site_aniso_U_22
_atom_site_aniso_U_33
_atom_site_aniso_U_12
_atom_site_aniso_U_13
_atom_site_aniso_U_23
Na1 0.01640 0.02398 0.01382 0.01874 -0.00130 0.00119
Na2 0.01640 0.02284 0.01382 0.01624 0.00304 -0.00119

loop_
_atom_site_label
_atom_site_fract_x
_atom_site_fract_y
_atom_site_fract_z
_atom_site_occupancy
_atom_site_U_iso_or_equiv
Na1 0.09290 0.25000 0.77400 1.00000 ?
Na2 0.41560 0.25180 0.27300 1.00000 ?
Na3 0.20860 0.50440 0.13500 0.80000 0.04813
Na4 0.21600 0.00500 0.12000 0.20000 0.06839
Al1 0.20220 0.25090 0.25000 1.00000 0.00798
Al2 0.45110 0.39230 0.73400 1.00000 0.01317
Al3 0.45110 0.10680 0.73800 1.00000 0.00621
Si1 0.30750 0.24820 0.74700 1.00000 0.00988
Si2 0.05740 0.10900 0.23200 1.00000 0.00659
Si3 0.05590 0.38900 0.23600 1.00000 0.01355
O1 0.22520 0.24950 0.58300 1.00000 0.01267
O2 0.28780 0.24980 0.05500 1.00000 0.01393
O3 0.14110 0.16060 0.17300 1.00000 0.02153
O4 0.14360 0.34470 0.18000 1.00000 0.01393
O5 0.36180 0.33390 0.67400 1.00000 0.02026
O6 0.35920 0.16060 0.67400 1.00000 0.01900
O7 0.02280 0.13920 0.50900 1.00000 0.02153
O8 0.02300 0.35630 0.51900 1.00000 0.00760
O9 0.48860 0.35830 0.03100 1.00000 0.00887
O10 0.49320 0.14470 0.02800 1.00000 0.01900
O11 0.07360 0.00480 0.22100 1.00000 0.01900
O12 0.06890 0.49540 0.22500 1.00000 0.01393
O13 0.33700 0.49200 0.22600 0.80000 0.09879
O14 0.23700 0.49700 0.68600 0.80000 0.12665
O15 0.16800 0.50300 0.76000 0.20000 0.10132

loop_
_cod_related_entry_id
_cod_related_entry_database
_cod_related_entry_code
1 AMCSD 0019785
